data_7205746
loop_
_publ_author_name
'Deng, Zhao-Peng'
'Huo, Li-Hua'
'Qi, Hui-Ling'
'Zhu, Li-Na'
'Zhao, Hui'
'Gao, Shan'

_publ_section_title
;
 Structural diversity of Zn(ii)/Cd(ii) complexes based on bis(pyridyl)
 ligands with a long flexible spacer: From zero-dimensional binuclear,
 one-dimensional chain, two-dimensional layer, to three-dimensional
 frameworks
;
_journal_issue 12
_journal_name_full CrystEngComm
_journal_page_first 4218
_journal_paper_doi 10.1039/c0ce00717j
_journal_volume 13
_journal_year 2011
_chemical_formula_moiety 'C54 H54 Cd N12, 2(Cl O4), 2(H2 O)'
_chemical_formula_sum 'C54 H58 Cd Cl2 N12 O10'
_chemical_formula_weight 1218.42
_chemical_name_systematic
;
?
;
_space_group_IT_number 2
_symmetry_cell_setting triclinic
_symmetry_space_group_name_Hall '-P 1'
_symmetry_space_group_name_H-M 'P -1'
_atom_sites_solution_hydrogens geom
_atom_sites_solution_primary direct
_atom_sites_solution_secondary difmap
_audit_creation_method SHELXL-97
_cell_angle_alpha 70.09(3)
_cell_angle_beta 66.74(3)
_cell_angle_gamma 73.43(3)
_cell_formula_units_Z 1
_cell_length_a 10.998(2)
_cell_length_b 11.800(2)
_cell_length_c 12.793(3)
_cell_measurement_reflns_used 8648
_cell_measurement_temperature 295(2)
_cell_measurement_theta_max 25.00
_cell_measurement_theta_min 3.01
_cell_volume 1412.1(6)
_computing_cell_refinement RAPID-AUTO
_computing_data_collection 'RAPID-AUTO (Rigaku Corporation, 1998)'
_computing_data_reduction 'CrystalStructure (Rigaku/MSC and Rigaku Corporation, 2002)'
_computing_molecular_graphics SHELXL-97
_computing_publication_material SHELXL-97
_computing_structure_refinement 'SHELXL-97 (Sheldrick, 1997)'
_computing_structure_solution 'SHELXS-97 (Sheldrick, 1997)'
_diffrn_ambient_temperature 295(2)
_diffrn_detector_area_resol_mean 10.000
_diffrn_measured_fraction_theta_full 0.986
_diffrn_measured_fraction_theta_max 0.986
_diffrn_measurement_device_type 'Rigaku RAXIS-RAPID'
_diffrn_measurement_method \w
_diffrn_radiation_monochromator graphite
_diffrn_radiation_source 'fine-focus sealed tube'
_diffrn_radiation_type MoK\a
_diffrn_radiation_wavelength 0.71073
_diffrn_reflns_av_R_equivalents 0.0408
_diffrn_reflns_av_sigmaI/netI 0.0548
_diffrn_reflns_limit_h_max 12
_diffrn_reflns_limit_h_min -13
_diffrn_reflns_limit_k_max 14
_diffrn_reflns_limit_k_min -14
_diffrn_reflns_limit_l_max 15
_diffrn_reflns_limit_l_min -15
_diffrn_reflns_number 10730
_diffrn_reflns_theta_full 25.00
_diffrn_reflns_theta_max 25.00
_diffrn_reflns_theta_min 3.00
_diffrn_standards_decay_% 0
_diffrn_standards_interval_count 0
_diffrn_standards_interval_time 0
_diffrn_standards_number 0
_exptl_absorpt_coefficient_mu 0.549
_exptl_absorpt_correction_T_max 0.9271
_exptl_absorpt_correction_T_min 0.8934
_exptl_absorpt_correction_type multi-scan
_exptl_absorpt_process_details 'ABSCOR (Higashi, 1995)'
_exptl_crystal_colour colorless
_exptl_crystal_density_diffrn 1.433
_exptl_crystal_density_method 'not measured'
_exptl_crystal_description prism
_exptl_crystal_F_000 628
_exptl_crystal_size_max 0.21
_exptl_crystal_size_mid 0.15
_exptl_crystal_size_min 0.14
_refine_diff_density_max 0.980
_refine_diff_density_min -1.269
_refine_diff_density_rms 0.103
_refine_ls_extinction_coef 0.014(3)
_refine_ls_extinction_expression Fc^*^=kFc[1+0.001xFc^2^\l^3^/sin(2\q)]^-1/4^
_refine_ls_extinction_method SHELXL
_refine_ls_goodness_of_fit_ref 1.071
_refine_ls_hydrogen_treatment constr
_refine_ls_matrix_type full
_refine_ls_number_parameters 396
_refine_ls_number_reflns 4890
_refine_ls_number_restraints 20
_refine_ls_restrained_S_all 1.082
_refine_ls_R_factor_all 0.0944
_refine_ls_R_factor_gt 0.0685
_refine_ls_shift/su_max 0.000
_refine_ls_shift/su_mean 0.000
_refine_ls_structure_factor_coef Fsqd
_refine_ls_weighting_details 'calc w=1/[\s^2^(Fo^2^)+(0.1217P)^2^+0.9976P] where P=(Fo^2^+2Fc^2^)/3'
_refine_ls_weighting_scheme calc
_refine_ls_wR_factor_gt 0.1768
_refine_ls_wR_factor_ref 0.2128
_reflns_number_gt 3480
_reflns_number_total 4890
_reflns_threshold_expression >2sigma(I)
_cod_data_source_file c0ce00717j.txt
_cod_data_source_block 7
_cod_original_cell_volume 1412.1(5)
_cod_database_code 7205746

loop_
_symmetry_equiv_pos_as_xyz
'x, y, z'
'-x, -y, -z'

loop_
_atom_site_label
_atom_site_type_symbol
_atom_site_fract_x
_atom_site_fract_y
_atom_site_fract_z
_atom_site_U_iso_or_equiv
_atom_site_adp_type
_atom_site_occupancy
_atom_site_symmetry_multiplicity
_atom_site_calc_flag
_atom_site_refinement_flags
_atom_site_disorder_assembly
_atom_site_disorder_group
Cd1 Cd 0.0000 0.5000 0.5000 0.0611(3) Uani 1 2 d S . .
Cl1 Cl 0.3104(3) 0.0651(2) 0.8562(2) 0.1162(8) Uani 1 1 d D . .
O1W O 0.9058(11) 0.1888(8) 0.0539(9) 0.193(4) Uani 1 1 d . . .
H1W1 H 0.8452 0.1515 0.0632 0.232 Uiso 1 1 d R . .
H1W2 H 0.9821 0.1464 0.0271 0.232 Uiso 1 1 d R . .
O1 O 0.2076(14) 0.1094(16) 0.8050(15) 0.254(12) Uani 0.641(13) 1 d PD A 1
O2 O 0.3040(16) 0.1358(12) 0.9289(11) 0.199(9) Uani 0.641(13) 1 d PD A 1
O3 O 0.4402(11) 0.0800(11) 0.7558(9) 0.178(7) Uani 0.641(13) 1 d PD A 1
O4 O 0.3227(13) -0.0611(6) 0.9111(10) 0.150(6) Uani 0.641(13) 1 d PD A 1
O1' O 0.324(3) -0.013(2) 0.7855(19) 0.234(19) Uani 0.359(13) 1 d PD A 2
O2' O 0.295(2) 0.1895(10) 0.7919(17) 0.157(11) Uani 0.359(13) 1 d PD A 2
O3' O 0.4188(16) 0.031(2) 0.9003(19) 0.190(14) Uani 0.359(13) 1 d PD A 2
O4' O 0.1852(14) 0.047(2) 0.9568(14) 0.197(15) Uani 0.359(13) 1 d PD A 2
N1 N 0.2007(5) 0.3531(5) 0.4394(4) 0.0669(13) Uani 1 1 d . . .
N2 N 0.3676(7) 0.2105(6) 0.1921(5) 0.0895(18) Uani 1 1 d . . .
H2N H 0.4039 0.1376 0.1843 0.107 Uiso 1 1 calc R . .
N3 N 0.1139(5) 0.6638(5) 0.3590(4) 0.0677(13) Uani 1 1 d . . .
N4 N 0.4654(6) 0.7026(6) 0.2091(5) 0.0859(17) Uani 1 1 d . . .
H4N H 0.5094 0.7604 0.1621 0.103 Uiso 1 1 calc R . .
N5 N -0.0711(5) 0.4797(5) 0.3526(4) 0.0627(12) Uani 1 1 d . . .
N6 N -0.1733(8) 0.2420(6) 0.2954(7) 0.104(2) Uani 1 1 d . . .
H6N H -0.1766 0.2272 0.2353 0.125 Uiso 1 1 calc R . .
C1 C 0.2373(6) 0.3313(6) 0.3336(5) 0.0701(16) Uani 1 1 d . . .
H1 H 0.1948 0.3838 0.2804 0.084 Uiso 1 1 calc R . .
C2 C 0.3357(6) 0.2338(6) 0.3000(5) 0.0710(17) Uani 1 1 d . . .
C3 C 0.3975(7) 0.1577(7) 0.3818(7) 0.0811(19) Uani 1 1 d . . .
H3 H 0.4644 0.0916 0.3634 0.097 Uiso 1 1 calc R . .
C4 C 0.3594(7) 0.1804(7) 0.4897(6) 0.0825(19) Uani 1 1 d . . .
H4 H 0.4004 0.1298 0.5446 0.099 Uiso 1 1 calc R . .
C5 C 0.2605(6) 0.2780(6) 0.5163(5) 0.0723(17) Uani 1 1 d . . .
H5 H 0.2347 0.2921 0.5900 0.087 Uiso 1 1 calc R . .
C6 C 0.3418(9) 0.3043(8) 0.0935(6) 0.092(2) Uani 1 1 d . . .
H6A H 0.2469 0.3394 0.1163 0.111 Uiso 1 1 calc R . .
H6B H 0.3611 0.2670 0.0305 0.111 Uiso 1 1 calc R . .
C7 C 0.4223(7) 0.4063(7) 0.0465(5) 0.0795(19) Uani 1 1 d . . .
C8 C 0.3628(8) 0.5279(8) 0.0277(6) 0.088(2) Uani 1 1 d . . .
H8 H 0.2701 0.5486 0.0450 0.105 Uiso 1 1 calc R . .
C9 C 0.5612(8) 0.3804(8) 0.0165(6) 0.089(2) Uani 1 1 d . . .
H9 H 0.6044 0.2992 0.0264 0.107 Uiso 1 1 calc R . .
C10 C 0.2480(6) 0.6402(6) 0.3217(5) 0.0622(14) Uani 1 1 d . . .
H10 H 0.2903 0.5614 0.3492 0.075 Uiso 1 1 calc R . .
C11 C 0.3288(6) 0.7277(6) 0.2433(5) 0.0667(15) Uani 1 1 d . . .
C12 C 0.2623(8) 0.8435(7) 0.2009(6) 0.0814(19) Uani 1 1 d . . .
H12 H 0.3113 0.9043 0.1479 0.098 Uiso 1 1 calc R . .
C13 C 0.1262(9) 0.8676(7) 0.2369(7) 0.091(2) Uani 1 1 d . . .
H13 H 0.0815 0.9444 0.2072 0.109 Uiso 1 1 calc R . .
C14 C 0.0532(7) 0.7770(7) 0.3186(7) 0.0825(19) Uani 1 1 d . . .
H14 H -0.0402 0.7958 0.3456 0.099 Uiso 1 1 calc R . .
C15 C 0.5387(7) 0.5851(8) 0.2476(6) 0.083(2) Uani 1 1 d . . .
H15A H 0.6336 0.5862 0.2049 0.100 Uiso 1 1 calc R . .
H15B H 0.5136 0.5257 0.2263 0.100 Uiso 1 1 calc R . .
C16 C 0.5185(6) 0.5415(7) 0.3793(6) 0.0740(18) Uani 1 1 d . . .
C17 C 0.5000(7) 0.6213(8) 0.4424(6) 0.0824(19) Uani 1 1 d . . .
H17 H 0.5000 0.7040 0.4046 0.099 Uiso 1 1 calc R . .
C18 C 0.5187(7) 0.4191(8) 0.4375(6) 0.084(2) Uani 1 1 d . . .
H18 H 0.5316 0.3631 0.3960 0.101 Uiso 1 1 calc R . .
C19 C -0.1126(6) 0.3769(6) 0.3681(6) 0.0711(16) Uani 1 1 d . . .
H19 H -0.1293 0.3217 0.4420 0.085 Uiso 1 1 calc R . .
C20 C -0.1321(7) 0.3485(7) 0.2797(6) 0.0790(18) Uani 1 1 d . . .
C21 C -0.1086(8) 0.4339(8) 0.1697(6) 0.085(2) Uani 1 1 d . . .
H21 H -0.1196 0.4190 0.1074 0.102 Uiso 1 1 calc R . .
C22 C -0.0688(7) 0.5401(8) 0.1554(6) 0.086(2) Uani 1 1 d . . .
H22 H -0.0546 0.5989 0.0835 0.103 Uiso 1 1 calc R . .
C23 C -0.0503(7) 0.5589(7) 0.2478(5) 0.0747(17) Uani 1 1 d . . .
H23 H -0.0218 0.6306 0.2362 0.090 Uiso 1 1 calc R . .
C24 C -0.2107(9) 0.1550(8) 0.4077(9) 0.110(3) Uani 1 1 d . . .
H24A H -0.2601 0.1017 0.4029 0.132 Uiso 1 1 calc R . .
H24B H -0.2720 0.1993 0.4653 0.132 Uiso 1 1 calc R . .
C25 C -0.0996(9) 0.0761(7) 0.4531(8) 0.090(2) Uani 1 1 d . . .
C26 C -0.1313(8) -0.0024(8) 0.5640(8) 0.095(2) Uani 1 1 d . . .
H26 H -0.2213 -0.0046 0.6088 0.114 Uiso 1 1 calc R . .
C27 C 0.0351(9) 0.0770(8) 0.3896(8) 0.099(2) Uani 1 1 d . . .
H27 H 0.0604 0.1291 0.3144 0.119 Uiso 1 1 calc R . .

loop_
_atom_site_aniso_label
_atom_site_aniso_U_11
_atom_site_aniso_U_22
_atom_site_aniso_U_33
_atom_site_aniso_U_23
_atom_site_aniso_U_13
_atom_site_aniso_U_12
Cd1 0.0547(4) 0.0712(5) 0.0501(4) -0.0098(3) -0.0124(3) -0.0144(3)
Cl1 0.145(2) 0.0886(15) 0.0992(16) -0.0012(13) -0.0399(15) -0.0256(14)
O1W 0.284(12) 0.158(7) 0.207(9) -0.052(7) -0.118(9) -0.083(8)
O1 0.26(2) 0.26(2) 0.26(2) 0.041(19) -0.19(2) -0.05(2)
O2 0.25(2) 0.196(16) 0.186(15) -0.125(14) -0.011(13) -0.088(14)
O3 0.251(19) 0.152(12) 0.131(11) -0.039(9) -0.023(11) -0.091(12)
O4 0.206(15) 0.094(8) 0.122(10) 0.006(7) -0.043(9) -0.040(8)
O1' 0.29(4) 0.26(4) 0.19(3) -0.12(3) -0.02(3) -0.10(3)
O2' 0.15(2) 0.114(16) 0.133(18) 0.053(14) -0.055(15) -0.009(14)
O3' 0.108(17) 0.17(3) 0.21(3) 0.04(2) -0.059(18) 0.001(16)
O4' 0.13(2) 0.28(4) 0.111(17) -0.023(19) 0.035(14) -0.06(2)
N1 0.059(3) 0.074(3) 0.050(3) -0.011(2) -0.006(2) -0.010(2)
N2 0.102(5) 0.084(4) 0.066(3) -0.023(3) -0.007(3) -0.018(3)
N3 0.059(3) 0.077(4) 0.064(3) -0.010(3) -0.020(2) -0.016(3)
N4 0.073(4) 0.111(5) 0.060(3) 0.004(3) -0.013(3) -0.041(3)
N5 0.067(3) 0.069(3) 0.053(3) -0.015(2) -0.024(2) -0.009(2)
N6 0.128(6) 0.093(5) 0.120(6) -0.027(4) -0.065(5) -0.029(4)
C1 0.059(4) 0.080(4) 0.053(3) -0.011(3) -0.009(3) -0.008(3)
C2 0.062(4) 0.076(4) 0.059(3) -0.015(3) 0.001(3) -0.021(3)
C3 0.065(4) 0.072(4) 0.083(5) -0.012(4) -0.015(3) 0.000(3)
C4 0.071(4) 0.085(5) 0.075(4) -0.009(4) -0.025(3) -0.003(4)
C5 0.066(4) 0.086(5) 0.054(3) -0.007(3) -0.017(3) -0.015(3)
C6 0.101(6) 0.111(6) 0.060(4) -0.027(4) -0.010(4) -0.029(5)
C7 0.080(5) 0.104(6) 0.043(3) -0.012(3) -0.011(3) -0.022(4)
C8 0.074(5) 0.109(6) 0.061(4) -0.013(4) -0.013(3) -0.013(4)
C9 0.086(5) 0.100(6) 0.065(4) -0.017(4) -0.013(4) -0.015(4)
C10 0.061(4) 0.070(4) 0.049(3) -0.003(3) -0.019(3) -0.016(3)
C11 0.070(4) 0.080(4) 0.045(3) -0.004(3) -0.016(3) -0.027(3)
C12 0.089(5) 0.083(5) 0.063(4) 0.006(4) -0.023(4) -0.036(4)
C13 0.109(6) 0.067(4) 0.081(5) 0.007(4) -0.034(4) -0.022(4)
C14 0.070(4) 0.084(5) 0.087(5) -0.015(4) -0.029(4) -0.007(4)
C15 0.060(4) 0.121(6) 0.054(3) -0.015(4) -0.010(3) -0.018(4)
C16 0.051(3) 0.107(6) 0.060(3) -0.015(4) -0.015(3) -0.020(3)
C17 0.082(5) 0.097(5) 0.064(4) -0.006(4) -0.021(3) -0.033(4)
C18 0.081(5) 0.102(6) 0.073(4) -0.025(4) -0.023(4) -0.023(4)
C19 0.074(4) 0.079(4) 0.060(3) -0.013(3) -0.025(3) -0.015(3)
C20 0.077(5) 0.089(5) 0.080(5) -0.027(4) -0.032(4) -0.013(4)
C21 0.102(6) 0.097(5) 0.067(4) -0.026(4) -0.036(4) -0.015(4)
C22 0.087(5) 0.104(6) 0.057(4) -0.015(4) -0.019(3) -0.016(4)
C23 0.077(4) 0.087(5) 0.056(4) -0.010(3) -0.021(3) -0.020(3)
C24 0.105(7) 0.088(6) 0.144(8) -0.010(6) -0.057(6) -0.030(5)
C25 0.093(6) 0.073(5) 0.116(6) -0.020(5) -0.040(5) -0.027(4)
C26 0.079(5) 0.083(5) 0.119(7) -0.018(5) -0.026(5) -0.025(4)
C27 0.093(6) 0.088(6) 0.107(6) -0.012(5) -0.026(5) -0.027(5)

loop_
_atom_type_symbol
_atom_type_description
_atom_type_scat_dispersion_real
_atom_type_scat_dispersion_imag
_atom_type_scat_source
C C 0.0033 0.0016 'International Tables Vol C Tables 4.2.6.8 and 6.1.1.4'
H H 0.0000 0.0000 'International Tables Vol C Tables 4.2.6.8 and 6.1.1.4'
N N 0.0061 0.0033 'International Tables Vol C Tables 4.2.6.8 and 6.1.1.4'
O O 0.0106 0.0060 'International Tables Vol C Tables 4.2.6.8 and 6.1.1.4'
Cl Cl 0.1484 0.1585 'International Tables Vol C Tables 4.2.6.8 and 6.1.1.4'
Cd Cd -0.8075 1.2024 'International Tables Vol C Tables 4.2.6.8 and 6.1.1.4'

loop_
_geom_angle_atom_site_label_1
_geom_angle_atom_site_label_2
_geom_angle_atom_site_label_3
_geom_angle
_geom_angle_site_symmetry_1
_geom_angle_site_symmetry_3
_geom_angle_publ_flag
N3 Cd1 N3 180.000(1) . 2_566 ?
N3 Cd1 N5 89.72(17) . 2_566 ?
N3 Cd1 N5 90.28(17) 2_566 2_566 ?
N3 Cd1 N5 90.28(17) . . ?
N3 Cd1 N5 89.72(17) 2_566 . ?
N5 Cd1 N5 180.0(2) 2_566 . ?
N3 Cd1 N1 90.09(18) . 2_566 ?
N3 Cd1 N1 89.91(18) 2_566 2_566 ?
N5 Cd1 N1 88.44(17) 2_566 2_566 ?
N5 Cd1 N1 91.56(17) . 2_566 ?
N3 Cd1 N1 89.91(18) . . ?
N3 Cd1 N1 90.09(18) 2_566 . ?
N5 Cd1 N1 91.56(17) 2_566 . ?
N5 Cd1 N1 88.44(17) . . ?
N1 Cd1 N1 180.000(1) 2_566 . ?
O4 Cl1 O1 113.2(7) . . ?
O4 Cl1 O2' 174.1(10) . . ?
O1 Cl1 O2' 62.1(9) . . ?
O4 Cl1 O3' 72.2(9) . . ?
O1 Cl1 O3' 174.3(10) . . ?
O2' Cl1 O3' 112.4(8) . . ?
O4 Cl1 O2 113.0(6) . . ?
O1 Cl1 O2 113.3(7) . . ?
O2' Cl1 O2 72.8(10) . . ?
O3' Cl1 O2 64.7(11) . . ?
O4 Cl1 O1' 63.9(11) . . ?
O1 Cl1 O1' 70.9(12) . . ?
O2' Cl1 O1' 110.4(8) . . ?
O3' Cl1 O1' 111.2(8) . . ?
O2 Cl1 O1' 175.8(12) . . ?
O4 Cl1 O4' 73.4(9) . . ?
O1 Cl1 O4' 75.5(11) . . ?
O2' Cl1 O4' 107.7(7) . . ?
O3' Cl1 O4' 108.5(7) . . ?
O2 Cl1 O4' 74.7(10) . . ?
O1' Cl1 O4' 106.4(8) . . ?
O4 Cl1 O3 105.1(6) . . ?
O1 Cl1 O3 106.1(6) . . ?
O2' Cl1 O3 73.8(9) . . ?
O3' Cl1 O3 70.0(10) . . ?
O2 Cl1 O3 105.2(6) . . ?
O1' Cl1 O3 73.6(10) . . ?
O4' Cl1 O3 178.2(10) . . ?
H1W1 O1W H1W2 108.5 . . ?
C5 N1 C1 118.8(6) . . ?
C5 N1 Cd1 120.8(4) . . ?
C1 N1 Cd1 119.2(4) . . ?
C2 N2 C6 121.9(6) . . ?
C2 N2 H2N 119.1 . . ?
C6 N2 H2N 119.1 . . ?
C10 N3 C14 118.0(6) . . ?
C10 N3 Cd1 117.0(4) . . ?
C14 N3 Cd1 125.0(5) . . ?
C11 N4 C15 123.0(6) . . ?
C11 N4 H4N 118.5 . . ?
C15 N4 H4N 118.5 . . ?
C23 N5 C19 117.8(5) . . ?
C23 N5 Cd1 121.3(4) . . ?
C19 N5 Cd1 120.0(4) . . ?
C20 N6 C24 122.8(7) . . ?
C20 N6 H6N 118.6 . . ?
C24 N6 H6N 118.6 . . ?
N1 C1 C2 123.1(6) . . ?
N1 C1 H1 118.4 . . ?
C2 C1 H1 118.4 . . ?
N2 C2 C3 121.2(6) . . ?
N2 C2 C1 121.9(7) . . ?
C3 C2 C1 116.8(6) . . ?
C4 C3 C2 119.7(6) . . ?
C4 C3 H3 120.1 . . ?
C2 C3 H3 120.1 . . ?
C3 C4 C5 119.8(7) . . ?
C3 C4 H4 120.1 . . ?
C5 C4 H4 120.1 . . ?
N1 C5 C4 121.7(6) . . ?
N1 C5 H5 119.1 . . ?
C4 C5 H5 119.1 . . ?
N2 C6 C7 114.6(7) . . ?
N2 C6 H6A 108.6 . . ?
C7 C6 H6A 108.6 . . ?
N2 C6 H6B 108.6 . . ?
C7 C6 H6B 108.6 . . ?
H6A C6 H6B 107.6 . . ?
C8 C7 C9 117.2(7) . . ?
C8 C7 C6 122.1(7) . . ?
C9 C7 C6 120.7(8) . . ?
C7 C8 C9 121.0(7) . 2_665 ?
C7 C8 H8 119.5 . . ?
C9 C8 H8 119.5 2_665 . ?
C8 C9 C7 121.8(8) 2_665 . ?
C8 C9 H9 119.1 2_665 . ?
C7 C9 H9 119.1 . . ?
N3 C10 C11 123.7(6) . . ?
N3 C10 H10 118.1 . . ?
C11 C10 H10 118.1 . . ?
N4 C11 C12 120.6(6) . . ?
N4 C11 C10 122.8(6) . . ?
C12 C11 C10 116.6(6) . . ?
C13 C12 C11 119.9(6) . . ?
C13 C12 H12 120.0 . . ?
C11 C12 H12 120.0 . . ?
C12 C13 C14 119.8(7) . . ?
C12 C13 H13 120.1 . . ?
C14 C13 H13 120.1 . . ?
N3 C14 C13 121.8(7) . . ?
N3 C14 H14 119.1 . . ?
C13 C14 H14 119.1 . . ?
N4 C15 C16 115.8(6) . . ?
N4 C15 H15A 108.3 . . ?
C16 C15 H15A 108.3 . . ?
N4 C15 H15B 108.3 . . ?
C16 C15 H15B 108.3 . . ?
H15A C15 H15B 107.4 . . ?
C17 C16 C18 118.2(6) . . ?
C17 C16 C15 121.4(7) . . ?
C18 C16 C15 120.4(7) . . ?
C16 C17 C18 121.0(7) . 2_666 ?
C16 C17 H17 119.5 . . ?
C18 C17 H17 119.5 2_666 . ?
C16 C18 C17 120.7(7) . 2_666 ?
C16 C18 H18 119.6 . . ?
C17 C18 H18 119.6 2_666 . ?
N5 C19 C20 123.6(6) . . ?
N5 C19 H19 118.2 . . ?
C20 C19 H19 118.2 . . ?
N6 C20 C19 123.5(7) . . ?
N6 C20 C21 119.3(7) . . ?
C19 C20 C21 117.2(7) . . ?
C22 C21 C20 118.8(6) . . ?
C22 C21 H21 120.6 . . ?
C20 C21 H21 120.6 . . ?
C23 C22 C21 119.6(7) . . ?
C23 C22 H22 120.2 . . ?
C21 C22 H22 120.2 . . ?
N5 C23 C22 123.0(7) . . ?
N5 C23 H23 118.5 . . ?
C22 C23 H23 118.5 . . ?
N6 C24 C25 117.1(8) . . ?
N6 C24 H24A 108.0 . . ?
C25 C24 H24A 108.0 . . ?
N6 C24 H24B 108.0 . . ?
C25 C24 H24B 108.0 . . ?
H24A C24 H24B 107.3 . . ?
C26 C25 C27 117.2(8) . . ?
C26 C25 C24 119.1(8) . . ?
C27 C25 C24 123.7(9) . . ?
C27 C26 C25 122.1(8) 2_556 . ?
C27 C26 H26 118.9 2_556 . ?
C25 C26 H26 118.9 . . ?
C26 C27 C25 120.7(9) 2_556 . ?
C26 C27 H27 119.6 2_556 . ?
C25 C27 H27 119.6 . . ?

loop_
_geom_bond_atom_site_label_1
_geom_bond_atom_site_label_2
_geom_bond_distance
_geom_bond_site_symmetry_2
_geom_bond_publ_flag
Cd1 N3 2.405(5) . ?
Cd1 N3 2.405(5) 2_566 ?
Cd1 N5 2.409(4) 2_566 ?
Cd1 N5 2.409(4) . ?
Cd1 N1 2.420(5) 2_566 ?
Cd1 N1 2.420(5) . ?
Cl1 O4 1.406(6) . ?
Cl1 O1 1.412(7) . ?
Cl1 O2' 1.417(8) . ?
Cl1 O3' 1.417(8) . ?
Cl1 O2 1.418(7) . ?
Cl1 O1' 1.438(8) . ?
Cl1 O4' 1.475(8) . ?
Cl1 O3 1.504(7) . ?
O1W H1W1 0.8501 . ?
O1W H1W2 0.8500 . ?
N1 C5 1.331(8) . ?
N1 C1 1.344(7) . ?
N2 C2 1.388(8) . ?
N2 C6 1.432(10) . ?
N2 H2N 0.8600 . ?
N3 C10 1.334(7) . ?
N3 C14 1.338(9) . ?
N4 C11 1.360(8) . ?
N4 C15 1.423(10) . ?
N4 H4N 0.8600 . ?
N5 C23 1.323(8) . ?
N5 C19 1.342(8) . ?
N6 C20 1.381(10) . ?
N6 C24 1.434(11) . ?
N6 H6N 0.8600 . ?
C1 C2 1.392(9) . ?
C1 H1 0.9300 . ?
C2 C3 1.392(10) . ?
C3 C4 1.373(10) . ?
C3 H3 0.9300 . ?
C4 C5 1.373(10) . ?
C4 H4 0.9300 . ?
C5 H5 0.9300 . ?
C6 C7 1.514(11) . ?
C6 H6A 0.9700 . ?
C6 H6B 0.9700 . ?
C7 C8 1.377(11) . ?
C7 C9 1.388(10) . ?
C8 C9 1.384(11) 2_665 ?
C8 H8 0.9300 . ?
C9 C8 1.384(11) 2_665 ?
C9 H9 0.9300 . ?
C10 C11 1.405(9) . ?
C10 H10 0.9300 . ?
C11 C12 1.391(10) . ?
C12 C13 1.355(11) . ?
C12 H12 0.9300 . ?
C13 C14 1.395(11) . ?
C13 H13 0.9300 . ?
C14 H14 0.9300 . ?
C15 C16 1.527(9) . ?
C15 H15A 0.9700 . ?
C15 H15B 0.9700 . ?
C16 C17 1.364(10) . ?
C16 C18 1.381(10) . ?
C17 C18 1.392(10) 2_666 ?
C17 H17 0.9300 . ?
C18 C17 1.392(10) 2_666 ?
C18 H18 0.9300 . ?
C19 C20 1.389(9) . ?
C19 H19 0.9300 . ?
C20 C21 1.399(10) . ?
C21 C22 1.375(11) . ?
C21 H21 0.9300 . ?
C22 C23 1.372(10) . ?
C22 H22 0.9300 . ?
C23 H23 0.9300 . ?
C24 C25 1.497(11) . ?
C24 H24A 0.9700 . ?
C24 H24B 0.9700 . ?
C25 C26 1.375(12) . ?
C25 C27 1.381(11) . ?
C26 C27 1.361(11) 2_556 ?
C26 H26 0.9300 . ?
C27 C26 1.361(11) 2_556 ?
C27 H27 0.9300 . ?

loop_
_geom_hbond_atom_site_label_D
_geom_hbond_atom_site_label_H
_geom_hbond_atom_site_label_A
_geom_hbond_distance_DH
_geom_hbond_distance_HA
_geom_hbond_distance_DA
_geom_hbond_angle_DHA
_geom_hbond_site_symmetry_A
O1W H1W1 O4 0.85 2.25 3.098(15) 177.2 2_656
O1W H1W2 O4' 0.85 2.19 3.041(19) 176.1 1_654
N4 H4N O2 0.86 2.38 3.181(14) 155.9 2_666
N6 H6N O1W 0.86 2.29 3.096(11) 156.5 1_455

loop_
_geom_torsion_atom_site_label_1
_geom_torsion_atom_site_label_2
_geom_torsion_atom_site_label_3
_geom_torsion_atom_site_label_4
_geom_torsion
_geom_torsion_site_symmetry_1
_geom_torsion_site_symmetry_2
_geom_torsion_site_symmetry_3
_geom_torsion_site_symmetry_4
_geom_torsion_publ_flag
N3 Cd1 N1 C5 120.8(5) . . . . ?
N3 Cd1 N1 C5 -59.2(5) 2_566 . . . ?
N5 Cd1 N1 C5 31.1(5) 2_566 . . . ?
N5 Cd1 N1 C5 -148.9(5) . . . . ?
N3 Cd1 N1 C1 -71.7(5) . . . . ?
N3 Cd1 N1 C1 108.3(5) 2_566 . . . ?
N5 Cd1 N1 C1 -161.4(5) 2_566 . . . ?
N5 Cd1 N1 C1 18.6(5) . . . . ?
N5 Cd1 N3 C10 70.6(4) 2_566 . . . ?
N5 Cd1 N3 C10 -109.4(4) . . . . ?
N1 Cd1 N3 C10 159.0(4) 2_566 . . . ?
N1 Cd1 N3 C10 -21.0(4) . . . . ?
N5 Cd1 N3 C14 -107.1(5) 2_566 . . . ?
N5 Cd1 N3 C14 72.9(5) . . . . ?
N1 Cd1 N3 C14 -18.7(5) 2_566 . . . ?
N1 Cd1 N3 C14 161.3(5) . . . . ?
N3 Cd1 N5 C23 -7.2(5) . . . . ?
N3 Cd1 N5 C23 172.8(5) 2_566 . . . ?
N1 Cd1 N5 C23 82.9(5) 2_566 . . . ?
N1 Cd1 N5 C23 -97.1(5) . . . . ?
N3 Cd1 N5 C19 161.8(5) . . . . ?
N3 Cd1 N5 C19 -18.2(5) 2_566 . . . ?
N1 Cd1 N5 C19 -108.1(5) 2_566 . . . ?
N1 Cd1 N5 C19 71.9(5) . . . . ?
C5 N1 C1 C2 -0.3(10) . . . . ?
Cd1 N1 C1 C2 -168.0(5) . . . . ?
C6 N2 C2 C3 -158.9(7) . . . . ?
C6 N2 C2 C1 23.5(10) . . . . ?
N1 C1 C2 N2 177.3(6) . . . . ?
N1 C1 C2 C3 -0.4(10) . . . . ?
N2 C2 C3 C4 -177.2(7) . . . . ?
C1 C2 C3 C4 0.5(10) . . . . ?
C2 C3 C4 C5 0.0(11) . . . . ?
C1 N1 C5 C4 0.9(10) . . . . ?
Cd1 N1 C5 C4 168.4(5) . . . . ?
C3 C4 C5 N1 -0.7(11) . . . . ?
C2 N2 C6 C7 65.3(9) . . . . ?
N2 C6 C7 C8 -129.4(7) . . . . ?
N2 C6 C7 C9 53.0(9) . . . . ?
C9 C7 C8 C9 -1.6(11) . . . 2_665 ?
C6 C7 C8 C9 -179.3(7) . . . 2_665 ?
C8 C7 C9 C8 1.6(12) . . . 2_665 ?
C6 C7 C9 C8 179.3(7) . . . 2_665 ?
C14 N3 C10 C11 0.5(9) . . . . ?
Cd1 N3 C10 C11 -177.3(4) . . . . ?
C15 N4 C11 C12 -178.6(6) . . . . ?
C15 N4 C11 C10 1.4(10) . . . . ?
N3 C10 C11 N4 178.0(6) . . . . ?
N3 C10 C11 C12 -2.0(9) . . . . ?
N4 C11 C12 C13 -179.2(7) . . . . ?
C10 C11 C12 C13 0.9(10) . . . . ?
C11 C12 C13 C14 1.6(11) . . . . ?
C10 N3 C14 C13 2.1(10) . . . . ?
Cd1 N3 C14 C13 179.8(5) . . . . ?
C12 C13 C14 N3 -3.2(12) . . . . ?
C11 N4 C15 C16 -64.8(9) . . . . ?
N4 C15 C16 C17 -35.2(9) . . . . ?
N4 C15 C16 C18 144.9(7) . . . . ?
C18 C16 C17 C18 -0.3(11) . . . 2_666 ?
C15 C16 C17 C18 179.8(6) . . . 2_666 ?
C17 C16 C18 C17 0.3(11) . . . 2_666 ?
C15 C16 C18 C17 -179.8(6) . . . 2_666 ?
C23 N5 C19 C20 1.3(9) . . . . ?
Cd1 N5 C19 C20 -168.0(5) . . . . ?
C24 N6 C20 C19 5.4(12) . . . . ?
C24 N6 C20 C21 -174.4(8) . . . . ?
N5 C19 C20 N6 179.2(7) . . . . ?
N5 C19 C20 C21 -1.0(10) . . . . ?
N6 C20 C21 C22 179.4(7) . . . . ?
C19 C20 C21 C22 -0.4(11) . . . . ?
C20 C21 C22 C23 1.4(11) . . . . ?
C19 N5 C23 C22 -0.2(10) . . . . ?
Cd1 N5 C23 C22 169.0(5) . . . . ?
C21 C22 C23 N5 -1.2(11) . . . . ?
C20 N6 C24 C25 -74.5(11) . . . . ?
N6 C24 C25 C26 175.3(8) . . . . ?
N6 C24 C25 C27 -4.8(13) . . . . ?
C27 C25 C26 C27 -0.2(14) . . . 2_556 ?
C24 C25 C26 C27 179.6(8) . . . 2_556 ?
C26 C25 C27 C26 0.2(13) . . . 2_556 ?
C24 C25 C27 C26 -179.6(8) . . . 2_556 ?
